data_2104970
loop_
_publ_author_name
'Paul, Agnieszka'
'Kubicki, Maciej'
'Jelsch, Christian'
'Durand, Pierrick'
'Lecomte, Claude'

_publ_section_title
;
 <i>R</i>-free factor and experimental charge-density analysis of
 1-(2'-aminophenyl)-2-methyl-4-nitroimidazole: a crystal structure with
 <i>Z</i>' = 2
;
_journal_coeditor_code GW5016
_journal_issue 4
_journal_name_full 'Acta Crystallographica Section B'
_journal_page_first 365
_journal_page_last 378
_journal_paper_doi 10.1107/S0108768111022683
_journal_volume 67
_journal_year 2011
_chemical_formula_moiety 'C10 H10 N4 O2'
_chemical_formula_sum 'C10 H10 N4 O2'
_chemical_formula_weight 218.22
_space_group_IT_number 14
_symmetry_cell_setting monoclinic
_symmetry_space_group_name_Hall '-P 2ybc'
_symmetry_space_group_name_H-M 'P 1 21/c 1'
_atom_sites_solution_hydrogens geom
_atom_sites_solution_primary direct
_atom_sites_solution_secondary difmap
_audit_creation_method MoPro
_cell_angle_alpha 90.00
_cell_angle_beta 97.238(2)
_cell_angle_gamma 90.00
_cell_formula_units_Z 8
_cell_length_a 11.0299(2)
_cell_length_b 10.0921(2)
_cell_length_c 18.6365(3)
_cell_measurement_reflns_used 34615
_cell_measurement_temperature 100
_cell_measurement_theta_max 55.4418
_cell_measurement_theta_min 2.8575
_cell_volume 2057.99(7)
_computing_structure_refinement 'MoPro (J. Appl. Cryst. 2005, 38, 38-54)'
_diffrn_ambient_temperature 100.0(10)
_diffrn_measured_fraction_theta_full 0.999
_diffrn_measured_fraction_theta_max 0.980
_diffrn_measurement_device_type 'Xcalibur, Eos'
_diffrn_measurement_method '\w scan'
_diffrn_radiation_monochromator graphite
_diffrn_radiation_source 'fine-focus sealed tube'
_diffrn_radiation_type MoK\a
_diffrn_radiation_wavelength 0.71073
_diffrn_reflns_av_sigmaI/netI 0.03527
_diffrn_reflns_limit_h_max 24
_diffrn_reflns_limit_h_min -24
_diffrn_reflns_limit_k_max 22
_diffrn_reflns_limit_k_min 0
_diffrn_reflns_limit_l_max 40
_diffrn_reflns_limit_l_min 0
_diffrn_reflns_number 26440
_diffrn_reflns_theta_full 25.00
_diffrn_reflns_theta_max 51.44
_diffrn_reflns_theta_min 2.87
_exptl_absorpt_coefficient_mu 0.103
_exptl_absorpt_correction_T_max 0.979
_exptl_absorpt_correction_T_min 0.974
_exptl_absorpt_correction_type analytical
_exptl_absorpt_process_details
;
CrysAlisPro, Oxford Diffraction Ltd.,
Version 1.171.33.36d (release 24-03-2009 CrysAlis171 .NET)
(compiled Mar 24 2009,17:36:51)
Analytical numeric absorption correction using a multifaceted crystal
   model based on expressions derived by R.C. Clark & J.S. Reid.
(Clark, R. C. & Reid, J. S. (1995). Acta Cryst. A51, 887-897)
;
_exptl_crystal_colour yellow
_exptl_crystal_density_diffrn 1.409
_exptl_crystal_density_method 'not measured'
_exptl_crystal_description cube
_exptl_crystal_F_000 912
_exptl_crystal_size_max 0.35
_exptl_crystal_size_mid 0.35
_exptl_crystal_size_min 0.35
_refine_diff_density_max 0.27
_refine_diff_density_min -0.24
_refine_ls_extinction_method none
_refine_ls_goodness_of_fit_ref 1.069
_refine_ls_hydrogen_treatment constr
_refine_ls_matrix_type full
_refine_ls_number_parameters 288
_refine_ls_number_reflns 15247
_refine_ls_number_restraints 0
_refine_ls_restrained_S_all 0.000
_refine_ls_R_factor_all 0.0298
_refine_ls_R_factor_gt 0.0297
_refine_ls_shift/su_max 0.004
_refine_ls_shift/su_mean 0.001
_refine_ls_structure_factor_coef F
_refine_ls_weighting_details 'calc w =1/[1.101*\s^2^(Fo^2^)]'
_refine_ls_weighting_scheme calc
_refine_ls_wR_factor_gt 0.0252
_refine_ls_wR_factor_ref 0.0253
_reflns_number_gt 15219
_reflns_number_total 15247
_reflns_threshold_expression >2.0sigma(I)
_cod_data_source_file gw5016.cif
_cod_data_source_block I
_cod_original_cell_volume 2057.99(6)
_cod_original_sg_symbol_H-M 'P 21/c'
_cod_database_code 2104970
_cod_database_fobs_code 2104970

loop_
_symmetry_equiv_pos_as_xyz
'x, y, z'
'-x, y+1/2, -z+1/2'
'-x, -y, -z'
'x, -y-1/2, z-1/2'

loop_
_atom_rho_multipole_atom_label
_atom_rho_multipole_coeff_Pv
_atom_rho_multipole_coeff_P00
_atom_rho_multipole_coeff_P10
_atom_rho_multipole_coeff_P11
_atom_rho_multipole_coeff_P1-1
_atom_rho_multipole_coeff_P20
_atom_rho_multipole_coeff_P21
_atom_rho_multipole_coeff_P2-1
_atom_rho_multipole_coeff_P22
_atom_rho_multipole_coeff_P2-2
_atom_rho_multipole_coeff_P30
_atom_rho_multipole_coeff_P31
_atom_rho_multipole_coeff_P3-1
_atom_rho_multipole_coeff_P32
_atom_rho_multipole_coeff_P3-2
_atom_rho_multipole_coeff_P33
_atom_rho_multipole_coeff_P3-3
_atom_rho_multipole_coeff_P40
_atom_rho_multipole_coeff_P41
_atom_rho_multipole_coeff_P4-1
_atom_rho_multipole_coeff_P42
_atom_rho_multipole_coeff_P4-2
_atom_rho_multipole_coeff_P43
_atom_rho_multipole_coeff_P4-3
_atom_rho_multipole_coeff_P44
_atom_rho_multipole_coeff_P4-4
_atom_rho_multipole_kappa
_atom_rho_multipole_radial_slater_n0
_atom_rho_multipole_radial_slater_zeta0
_atom_rho_multipole_radial_slater_n1
_atom_rho_multipole_radial_slater_zeta1
_atom_rho_multipole_radial_slater_n2
_atom_rho_multipole_radial_slater_zeta2
_atom_rho_multipole_radial_slater_n3
_atom_rho_multipole_radial_slater_zeta3
_atom_rho_multipole_radial_slater_n4
_atom_rho_multipole_radial_slater_zeta4
C1 3.931 0. 0.004 0.134 -0.006 -0.085 0.000 0.004 -0.099 0.002 0.000 0.010 0.000 -0.012 -0.003 -0.251 -0.003 0. 0. 0. 0. 0. 0. 0. 0. 0. 1.048484 2 3.176 2 3.176 2 3.176 3 3.176 4 3.176
C2 4.131 0. 0.028 0.056 -0.008 -0.193 -0.004 0.003 -0.023 -0.006 0.017 -0.016 -0.012 -0.015 0.006 -0.269 -0.008 0. 0. 0. 0. 0. 0. 0. 0. 0. 1.030167 2 3.176 2 3.176 2 3.176 3 3.176 4 3.176
H2 0.908 0. 0.140 0. 0. 0. 0. 0. 0. 0. 0. 0. 0. 0. 0. 0. 0. 0. 0. 0. 0. 0. 0. 0. 0. 0. 1.145082 1 2.000 1 2.000 2 2.000 2 2.000 2 2.000
C3 4.032 0. 0.038 0.075 0.006 -0.176 -0.006 -0.011 0.004 0.007 0.004 0.030 -0.005 0.004 -0.002 -0.283 -0.002 0. 0. 0. 0. 0. 0. 0. 0. 0. 1.026621 2 3.176 2 3.176 2 3.176 3 3.176 4 3.176
H3 0.901 0. 0.177 0. 0. 0. 0. 0. 0. 0. 0. 0. 0. 0. 0. 0. 0. 0. 0. 0. 0. 0. 0. 0. 0. 0. 1.135804 1 2.000 1 2.000 2 2.000 2 2.000 2 2.000
C4 4.013 0. -0.005 0.029 0.000 -0.263 0.002 0.003 -0.019 -0.013 0.006 0.037 0.004 0.013 0.003 -0.282 -0.001 0. 0. 0. 0. 0. 0. 0. 0. 0. 1.039061 2 3.176 2 3.176 2 3.176 3 3.176 4 3.176
H4 0.905 0. 0.132 0. 0. 0. 0. 0. 0. 0. 0. 0. 0. 0. 0. 0. 0. 0. 0. 0. 0. 0. 0. 0. 0. 0. 1.172668 1 2.000 1 2.000 2 2.000 2 2.000 2 2.000
C5 3.982 0. -0.028 0.024 0.003 -0.169 0.005 0.003 -0.016 0.018 0.001 0.048 0.002 0.008 0.005 -0.278 0.002 0. 0. 0. 0. 0. 0. 0. 0. 0. 1.037917 2 3.176 2 3.176 2 3.176 3 3.176 4 3.176
H5 0.880 0. 0.170 0. 0. 0. 0. 0. 0. 0. 0. 0. 0. 0. 0. 0. 0. 0. 0. 0. 0. 0. 0. 0. 0. 0. 1.182200 1 2.000 1 2.000 2 2.000 2 2.000 2 2.000
C6 3.999 0. -0.028 0.059 -0.008 -0.226 0.001 0.001 -0.016 0.001 -0.011 0.024 0.002 -0.002 -0.011 -0.264 0.005 0. 0. 0. 0. 0. 0. 0. 0. 0. 1.039577 2 3.176 2 3.176 2 3.176 3 3.176 4 3.176
N6 5.405 0. -0.003 -0.013 -0.053 -0.055 -0.012 0.038 -0.039 -0.003 -0.159 0.003 0.080 0.204 0.000 0.008 0.024 0. 0. 0. 0. 0. 0. 0. 0. 0. 0.994824 2 3.839 2 3.839 2 3.839 3 3.839 4 3.839
H61 0.693 0. 0.178 0. 0. 0. 0. 0. 0. 0. 0. 0. 0. 0. 0. 0. 0. 0. 0. 0. 0. 0. 0. 0. 0. 0. 1.214437 1 2.000 1 2.000 2 2.000 2 2.000 2 2.000
H62 0.745 0. 0.164 0. 0. 0. 0. 0. 0. 0. 0. 0. 0. 0. 0. 0. 0. 0. 0. 0. 0. 0. 0. 0. 0. 0. 1.163705 1 2.000 1 2.000 2 2.000 2 2.000 2 2.000
N1 5.350 0. 0.005 0.017 -0.004 -0.055 -0.016 -0.008 0.023 0.000 0.004 0.031 -0.003 -0.005 -0.008 -0.240 0.012 0. 0. 0. 0. 0. 0. 0. 0. 0. 1.006703 2 3.839 2 3.839 2 3.839 3 3.839 4 3.839
C9 4.002 0. -0.006 0.009 0.045 -0.170 0.004 -0.003 0.098 0.068 0.011 0.009 0.019 0.008 0.001 -0.269 0.038 0. 0. 0. 0. 0. 0. 0. 0. 0. 1.046916 2 3.176 2 3.176 2 3.176 3 3.176 4 3.176
H9 0.830 0. 0.154 0. 0. 0. 0. 0. 0. 0. 0. 0. 0. 0. 0. 0. 0. 0. 0. 0. 0. 0. 0. 0. 0. 0. 1.168329 1 2.000 1 2.000 2 2.000 2 2.000 2 2.000
C8 3.926 0. 0.003 -0.081 0.149 -0.108 0.009 -0.001 0.050 0.082 -0.010 -0.048 -0.018 -0.006 -0.007 -0.289 -0.017 0. 0. 0. 0. 0. 0. 0. 0. 0. 1.051434 2 3.176 2 3.176 2 3.176 3 3.176 4 3.176
N8 5.043 0. -0.013 -0.055 0.024 -0.237 -0.011 -0.009 -0.021 0.026 0.009 -0.012 -0.002 -0.004 -0.002 -0.381 -0.004 0. 0. 0. 0. 0. 0. 0. 0. 0. 1.009435 2 3.839 2 3.839 2 3.839 3 3.839 4 3.839
O81 6.255 0. 0.000 -0.028 -0.017 -0.060 -0.002 -0.004 -0.131 0.022 0.010 -0.030 -0.021 0.004 -0.001 0.030 -0.012 0. 0. 0. 0. 0. 0. 0. 0. 0. 0.997996 2 4.466 2 4.466 2 4.466 3 4.466 4 4.466
O82 6.298 0. -0.025 -0.069 -0.078 -0.081 -0.010 0.004 -0.099 0.028 0.000 -0.020 -0.021 0.008 -0.011 0.046 -0.011 0. 0. 0. 0. 0. 0. 0. 0. 0. 0.993977 2 4.466 2 4.466 2 4.466 3 4.466 4 4.466
N2 5.187 0. -0.005 -0.096 -0.063 -0.108 -0.008 0.004 0.060 -0.040 0.003 -0.039 -0.001 0.002 -0.003 -0.097 0.016 0. 0. 0. 0. 0. 0. 0. 0. 0. 1.010846 2 3.839 2 3.839 2 3.839 3 3.839 4 3.839
C7 3.894 0. -0.003 -0.004 0.033 -0.163 0.009 -0.003 0.055 0.080 -0.001 0.026 0.024 -0.005 0.003 -0.299 0.008 0. 0. 0. 0. 0. 0. 0. 0. 0. 1.050078 2 3.176 2 3.176 2 3.176 3 3.176 4 3.176
H71 0.840 0. 0.097 0. 0. 0. 0. 0. 0. 0. 0. 0. 0. 0. 0. 0. 0. 0. 0. 0. 0. 0. 0. 0. 0. 0. 1.183139 1 2.000 1 2.000 2 2.000 2 2.000 2 2.000
H72 0.855 0. 0.098 0. 0. 0. 0. 0. 0. 0. 0. 0. 0. 0. 0. 0. 0. 0. 0. 0. 0. 0. 0. 0. 0. 0. 1.162193 1 2.000 1 2.000 2 2.000 2 2.000 2 2.000
H73 0.863 0. 0.097 0. 0. 0. 0. 0. 0. 0. 0. 0. 0. 0. 0. 0. 0. 0. 0. 0. 0. 0. 0. 0. 0. 0. 1.160783 1 2.000 1 2.000 2 2.000 2 2.000 2 2.000
C71 4.204 0. -0.101 -0.007 0.012 -0.031 -0.003 -0.011 -0.006 0.017 0.311 0.001 0.003 -0.001 -0.002 0.141 -0.005 0. 0. 0. 0. 0. 0. 0. 0. 0. 1.034062 2 3.176 2 3.176 2 3.176 3 3.176 4 3.176
C1A 3.912 0. -0.005 0.163 -0.014 -0.095 0.004 0.002 -0.109 0.000 -0.004 0.027 -0.005 -0.008 0.009 -0.240 -0.005 0. 0. 0. 0. 0. 0. 0. 0. 0. 1.041112 2 3.176 2 3.176 2 3.176 3 3.176 4 3.176
C2A 4.123 0. 0.006 0.035 0.018 -0.223 -0.005 0.005 0.011 -0.005 -0.009 0.001 -0.010 -0.002 -0.001 -0.257 -0.018 0. 0. 0. 0. 0. 0. 0. 0. 0. 1.028225 2 3.176 2 3.176 2 3.176 3 3.176 4 3.176
H2A 0.902 0. 0.151 0. 0. 0. 0. 0. 0. 0. 0. 0. 0. 0. 0. 0. 0. 0. 0. 0. 0. 0. 0. 0. 0. 0. 1.160092 1 2.000 1 2.000 2 2.000 2 2.000 2 2.000
C3A 3.992 0. 0.010 0.063 0.009 -0.203 -0.008 0.001 -0.020 -0.003 -0.003 0.013 0.007 -0.002 0.002 -0.297 -0.005 0. 0. 0. 0. 0. 0. 0. 0. 0. 1.023255 2 3.176 2 3.176 2 3.176 3 3.176 4 3.176
H3A 0.903 0. 0.210 0. 0. 0. 0. 0. 0. 0. 0. 0. 0. 0. 0. 0. 0. 0. 0. 0. 0. 0. 0. 0. 0. 0. 1.162571 1 2.000 1 2.000 2 2.000 2 2.000 2 2.000
C4A 4.002 0. -0.004 0.018 -0.003 -0.240 -0.005 -0.003 -0.018 -0.010 0.014 0.003 -0.008 0.003 0.005 -0.306 -0.001 0. 0. 0. 0. 0. 0. 0. 0. 0. 1.038135 2 3.176 2 3.176 2 3.176 3 3.176 4 3.176
H4A 0.886 0. 0.158 0. 0. 0. 0. 0. 0. 0. 0. 0. 0. 0. 0. 0. 0. 0. 0. 0. 0. 0. 0. 0. 0. 0. 1.194453 1 2.000 1 2.000 2 2.000 2 2.000 2 2.000
C5A 4.013 0. 0.016 -0.019 0.018 -0.180 -0.004 -0.008 -0.012 0.010 0.001 0.011 0.006 0.002 0.003 -0.266 0.007 0. 0. 0. 0. 0. 0. 0. 0. 0. 1.030215 2 3.176 2 3.176 2 3.176 3 3.176 4 3.176
H5A 0.890 0. 0.153 0. 0. 0. 0. 0. 0. 0. 0. 0. 0. 0. 0. 0. 0. 0. 0. 0. 0. 0. 0. 0. 0. 0. 1.187414 1 2.000 1 2.000 2 2.000 2 2.000 2 2.000
C6A 3.993 0. 0.032 0.031 0.015 -0.218 -0.007 0.008 -0.018 -0.003 0.011 0.031 0.008 0.003 0.001 -0.281 -0.004 0. 0. 0. 0. 0. 0. 0. 0. 0. 1.029989 2 3.176 2 3.176 2 3.176 3 3.176 4 3.176
N6A 5.424 0. -0.001 0.007 -0.085 -0.075 -0.002 0.049 -0.042 0.000 -0.177 -0.004 0.086 0.202 0.011 0.004 0.040 0. 0. 0. 0. 0. 0. 0. 0. 0. 0.985480 2 3.839 2 3.839 2 3.839 3 3.839 4 3.839
H61A 0.703 0. 0.165 0. 0. 0. 0. 0. 0. 0. 0. 0. 0. 0. 0. 0. 0. 0. 0. 0. 0. 0. 0. 0. 0. 0. 1.203433 1 2.000 1 2.000 2 2.000 2 2.000 2 2.000
H62A 0.719 0. 0.178 0. 0. 0. 0. 0. 0. 0. 0. 0. 0. 0. 0. 0. 0. 0. 0. 0. 0. 0. 0. 0. 0. 0. 1.207321 1 2.000 1 2.000 2 2.000 2 2.000 2 2.000
N1A 5.305 0. 0.000 -0.006 -0.042 -0.069 0.003 0.004 0.019 0.006 0.007 0.021 0.002 0.008 -0.004 -0.262 0.008 0. 0. 0. 0. 0. 0. 0. 0. 0. 1.006671 2 3.839 2 3.839 2 3.839 3 3.839 4 3.839
C9A 3.987 0. 0.005 -0.001 0.034 -0.162 -0.002 -0.012 0.091 0.071 0.005 -0.003 0.022 0.003 0.013 -0.284 0.048 0. 0. 0. 0. 0. 0. 0. 0. 0. 1.044496 2 3.176 2 3.176 2 3.176 3 3.176 4 3.176
H9A 0.827 0. 0.170 0. 0. 0. 0. 0. 0. 0. 0. 0. 0. 0. 0. 0. 0. 0. 0. 0. 0. 0. 0. 0. 0. 0. 1.176660 1 2.000 1 2.000 2 2.000 2 2.000 2 2.000
C8A 3.913 0. -0.012 -0.119 0.193 -0.111 0.003 0.004 0.017 0.078 -0.007 -0.040 -0.028 -0.003 0.006 -0.295 0.000 0. 0. 0. 0. 0. 0. 0. 0. 0. 1.052549 2 3.176 2 3.176 2 3.176 3 3.176 4 3.176
N8A 5.086 0. 0.001 -0.084 -0.002 -0.228 0.005 0.002 -0.041 -0.008 0.002 0.005 -0.002 0.002 -0.005 -0.352 0.015 0. 0. 0. 0. 0. 0. 0. 0. 0. 1.010200 2 3.839 2 3.839 2 3.839 3 3.839 4 3.839
O81A 6.264 0. -0.056 -0.034 -0.090 -0.056 -0.034 -0.001 -0.140 0.002 -0.003 0.000 -0.060 -0.001 0.011 0.034 -0.003 0. 0. 0. 0. 0. 0. 0. 0. 0. 1.003769 2 4.466 2 4.466 2 4.466 3 4.466 4 4.466
O82A 6.301 0. -0.064 -0.042 -0.077 -0.074 -0.012 0.004 -0.132 -0.018 0.001 0.024 -0.012 -0.001 0.003 0.023 -0.027 0. 0. 0. 0. 0. 0. 0. 0. 0. 0.998389 2 4.466 2 4.466 2 4.466 3 4.466 4 4.466
N2A 5.219 0. -0.017 -0.058 -0.076 -0.092 -0.006 0.011 0.037 -0.058 0.009 -0.033 0.003 0.003 0.003 -0.101 0.008 0. 0. 0. 0. 0. 0. 0. 0. 0. 1.008896 2 3.839 2 3.839 2 3.839 3 3.839 4 3.839
C7A 3.832 0. -0.014 -0.037 0.029 -0.178 0.005 0.004 0.083 0.099 -0.001 0.041 0.028 -0.001 -0.012 -0.314 0.009 0. 0. 0. 0. 0. 0. 0. 0. 0. 1.055740 2 3.176 2 3.176 2 3.176 3 3.176 4 3.176
H71A 0.795 0. 0.126 0. 0. 0. 0. 0. 0. 0. 0. 0. 0. 0. 0. 0. 0. 0. 0. 0. 0. 0. 0. 0. 0. 0. 1.132986 1 2.000 1 2.000 2 2.000 2 2.000 2 2.000
H72A 0.870 0. 0.120 0. 0. 0. 0. 0. 0. 0. 0. 0. 0. 0. 0. 0. 0. 0. 0. 0. 0. 0. 0. 0. 0. 0. 1.125219 1 2.000 1 2.000 2 2.000 2 2.000 2 2.000
H73A 0.846 0. 0.130 0. 0. 0. 0. 0. 0. 0. 0. 0. 0. 0. 0. 0. 0. 0. 0. 0. 0. 0. 0. 0. 0. 0. 1.168791 1 2.000 1 2.000 2 2.000 2 2.000 2 2.000
C71A 4.224 0. -0.098 -0.011 -0.020 -0.082 0.004 0.008 0.010 -0.004 0.346 0.003 -0.009 0.006 0.005 0.110 0.000 0. 0. 0. 0. 0. 0. 0. 0. 0. 1.015905 2 3.176 2 3.176 2 3.176 3 3.176 4 3.176

loop_
_atom_site_type_symbol
_atom_site_label
_atom_site_fract_x
_atom_site_fract_y
_atom_site_fract_z
_atom_site_U_iso_or_equiv
_atom_site_adp_type
_atom_site_calc_flag
_atom_site_occupancy
C C1 0.20139(3) 0.47967(3) 0.052490(10) 0.013340(10) Uani d 1
C C2 0.14946(3) 0.35848(3) 0.06743(2) 0.01927(2) Uani d 1
H H2 0.14528 0.33355 0.12359 0.03152 Uani calc 1
C C3 0.10427(3) 0.27362(3) 0.01158(2) 0.02121(2) Uani d 1
H H3 0.06449 0.17886 0.02268 0.03526 Uani calc 1
C C4 0.11304(3) 0.31204(3) -0.05958(2) 0.01825(2) Uani d 1
H H4 0.08243 0.24609 -0.10403 0.03791 Uani calc 1
C C5 0.16344(3) 0.43319(3) -0.07478(2) 0.01742(2) Uani d 1
H H5 0.16909 0.46328 -0.13004 0.03649 Uani calc 1
C C6 0.20865(3) 0.52098(3) -0.018850(10) 0.014440(10) Uani d 1
N N6 0.26254(3) 0.63837(3) -0.034150(10) 0.02266(2) Uani d 1
H H61 0.27147 0.71232 0.00257 0.02824 Uani calc 1
H H62 0.25461 0.66565 -0.08662 0.03143 Uani calc 1
N N1 0.25181(2) 0.56179(2) 0.111930(10) 0.012460(10) Uani d 1
C C9 0.18793(3) 0.63551(3) 0.156140(10) 0.013730(10) Uani d 1
H H9 0.08926 0.64362 0.14762 0.03018 Uani calc 1
C C8 0.27628(3) 0.68677(3) 0.206900(10) 0.012670(10) Uani d 1
N N8 0.25623(3) 0.76810(3) 0.266770(10) 0.017160(10) Uani d 1
O O81 0.15021(3) 0.80081(3) 0.27255(2) 0.02539(2) Uani d 1
O O82 0.34427(3) 0.80103(3) 0.30988(2) 0.02840(2) Uani d 1
N N2 0.39124(2) 0.64800(2) 0.196070(10) 0.013190(10) Uani d 1
C C7 0.37399(3) 0.57153(3) 0.138280(10) 0.012860(10) Uani d 1
H H71 0.55693 0.53485 0.12839 0.03578 Uani calc 1
H H72 0.46365 0.39669 0.11787 0.03759 Uani calc 1
H H73 0.45870 0.51307 0.04919 0.03607 Uani calc 1
C C71 0.47019(3) 0.49884(4) 0.10595(2) 0.02044(2) Uani d 1
C C1A 0.67116(2) 0.94115(3) 0.151190(10) 0.012220(10) Uani d 1
C C2A 0.74248(3) 1.02703(3) 0.11566(2) 0.015900(10) Uani d 1
H H2A 0.69744 1.08332 0.07048 0.03088 Uani calc 1
C C3A 0.86753(3) 1.03518(3) 0.13700(2) 0.01825(2) Uani d 1
H H3A 0.92312 1.10130 0.10906 0.03401 Uani calc 1
C C4A 0.91980(3) 0.95470(3) 0.19360(2) 0.01646(2) Uani d 1
H H4A 1.01727 0.95897 0.21070 0.03507 Uani calc 1
C C5A 0.84894(3) 0.86728(3) 0.22785(2) 0.014960(10) Uani d 1
H H5A 0.89055 0.80145 0.26981 0.03377 Uani calc 1
C C6A 0.72162(2) 0.85922(3) 0.208080(10) 0.013250(10) Uani d 1
N N6A 0.65079(3) 0.77623(3) 0.24388(2) 0.02222(2) Uani d 1
H H61A 0.56334 0.75654 0.22388 0.02755 Uani calc 1
H H62A 0.69413 0.70259 0.27345 0.03009 Uani calc 1
N N1A 0.54298(2) 0.93187(2) 0.126340(10) 0.012240(10) Uani d 1
C C9A 0.44946(2) 0.98788(3) 0.157710(10) 0.013200(10) Uani d 1
H H9A 0.46773 1.04570 0.20684 0.03021 Uani calc 1
C C8A 0.34629(2) 0.94994(3) 0.113300(10) 0.012460(10) Uani d 1
N N8A 0.22278(2) 0.98466(3) 0.120490(10) 0.015090(10) Uani d 1
O O81A 0.20503(2) 1.06008(3) 0.17046(2) 0.02372(2) Uani d 1
O O82A 0.14069(2) 0.93904(3) 0.07728(2) 0.02306(2) Uani d 1
N N2A 0.37220(2) 0.87357(2) 0.056880(10) 0.013530(10) Uani d 1
C C7A 0.49258(3) 0.86426(3) 0.065570(10) 0.013170(10) Uani d 1
H H71A 0.50547 0.74597 -0.02382 0.03679 Uani calc 1
H H72A 0.62233 0.86182 -0.00848 0.03800 Uani calc 1
H H73A 0.62494 0.72404 0.04490 0.03618 Uani calc 1
C C71A 0.56653(3) 0.79452(3) 0.01612(2) 0.01949(2) Uani d 1

loop_
_atom_site_aniso_label
_atom_site_aniso_U_11
_atom_site_aniso_U_22
_atom_site_aniso_U_33
_atom_site_aniso_U_12
_atom_site_aniso_U_13
_atom_site_aniso_U_23
C1 0.01619(10) 0.01350(9) 0.00990(8) -0.00211(7) -0.00009(7) -0.00102(7)
C2 0.02520(10) 0.01660(10) 0.01550(10) -0.00664(10) 0.00156(9) 0.00012(8)
H2 0.0398 0.0316 0.0225 0.0026 0.0025 -0.0058
C3 0.02540(10) 0.01580(10) 0.02170(10) -0.00639(10) -0.00004(10) -0.00242(9)
H3 0.0428 0.0257 0.0363 -0.0006 0.0019 -0.0112
C4 0.01920(10) 0.01630(10) 0.01820(10) -0.00078(9) -0.00307(9) -0.00583(8)
H4 0.0500 0.0333 0.0290 -0.0111 -0.0012 -0.0116
C5 0.02190(10) 0.01790(10) 0.01168(9) -0.00110(9) -0.00196(8) -0.00356(8)
H5 0.0499 0.0393 0.0194 -0.0016 0.0019 -0.0101
C6 0.01900(10) 0.01408(9) 0.00964(8) -0.00201(8) -0.00065(7) -0.00104(7)
N6 0.0371(2) 0.01860(10) 0.01171(8) -0.00940(10) 0.00196(9) 0.00028(7)
H61 0.0370 0.0253 0.0216 -0.0045 0.0006 -0.0014
H62 0.0422 0.0337 0.0173 0.0020 -0.0004 -0.0036
N1 0.01335(8) 0.01428(8) 0.00939(7) -0.00069(6) 0.00010(6) -0.00178(6)
C9 0.01247(9) 0.01621(9) 0.01221(8) 0.00041(7) 0.00068(7) -0.00167(7)
H9 0.0191 0.0375 0.0333 -0.0058 0.0017 0.0000
C8 0.01465(9) 0.01308(8) 0.01003(8) -0.000060(7) 0.00118(7) -0.00135(6)
N8 0.02290(10) 0.01553(9) 0.01297(8) 0.00013(8) 0.00400(8) -0.00325(7)
O81 0.02860(10) 0.02520(10) 0.02250(10) 0.00962(10) 0.00728(9) -0.00393(9)
O82 0.03000(10) 0.03560(10) 0.01920(10) -0.00840(10) 0.00280(9) -0.01462(10)
N2 0.01354(8) 0.01570(8) 0.00991(7) -0.00098(7) -0.00016(6) -0.00149(6)
C7 0.01305(9) 0.01540(9) 0.00986(8) 0.00060(7) 0.00068(7) -0.00127(7)
H71 0.0236 0.0401 0.0426 -0.0114 -0.0001 -0.0029
H72 0.0425 0.0210 0.0495 0.0032 0.0131 0.0017
H73 0.0417 0.0452 0.0208 0.0010 0.0045 0.0098
C71 0.01720(10) 0.02660(10) 0.01730(10) 0.00521(10) 0.00293(9) -0.00456(10)
C1A 0.01077(8) 0.01291(8) 0.01261(8) -0.00051(7) 0.000043(7) 0.00082(7)
C2A 0.01453(10) 0.01590(10) 0.01693(10) -0.00179(8) 0.00129(8) 0.00362(8)
H2A 0.0281 0.0339 0.0294 0.0096 -0.0017 -0.0001
C3A 0.01409(10) 0.01950(10) 0.02100(10) -0.00354(9) 0.00337(9) 0.00238(9)
H3A 0.0266 0.0377 0.0374 0.0086 0.0055 -0.0067
C4A 0.01108(9) 0.02040(10) 0.01760(10) -0.00180(8) 0.00169(8) -0.00121(8)
H4A 0.0188 0.0420 0.0430 0.0059 -0.0029 -0.0026
C5A 0.01087(9) 0.01980(10) 0.01379(9) 0.00021(8) -0.00018(7) 0.00063(8)
H5A 0.0278 0.0366 0.0353 0.0115 -0.0049 0.0014
C6A 0.01062(8) 0.01579(9) 0.01301(8) -0.00049(7) 0.00030(7) 0.00212(7)
N6A 0.01394(9) 0.02740(10) 0.02460(10) -0.00278(9) -0.00076(8) 0.01325(10)
H61A 0.0212 0.0317 0.0286 0.0010 -0.0032 -0.0029
H62A 0.0286 0.0297 0.0305 0.0074 -0.0043 0.0012
N1A 0.01083(7) 0.01311(7) 0.01232(7) 0.00044(6) -0.00056(6) -0.00103(6)
C9A 0.01189(9) 0.01469(9) 0.01260(8) -0.00038(7) -0.00016(7) -0.00226(7)
H9A 0.0289 0.0333 0.0277 -0.0127 0.0013 -0.0008
C8A 0.01126(8) 0.01238(8) 0.01330(8) -0.00010(7) -0.00041(7) -0.00068(7)
N8A 0.01157(8) 0.01473(8) 0.01857(9) -0.00089(7) 0.00058(7) -0.00119(7)
O81A 0.01442(9) 0.02650(10) 0.03030(10) -0.00247(8) 0.00611(8) -0.01099(9)
O82A 0.01229(8) 0.02810(10) 0.02770(10) -0.00057(8) -0.00337(8) -0.00608(9)
N2A 0.01281(8) 0.01337(8) 0.01378(8) 0.000056(6) -0.00174(6) -0.00146(6)
C7A 0.01318(9) 0.01268(8) 0.01320(8) 0.00109(7) -0.00019(7) -0.00162(7)
H71A 0.0325 0.0480 0.0287 -0.0138 -0.0007 -0.0048
H72A 0.0407 0.0341 0.0403 0.0001 0.0186 -0.0090
H73A 0.0384 0.0399 0.0297 0.0043 0.0040 0.0147
C71A 0.01940(10) 0.01920(10) 0.01960(10) 0.00247(9) 0.00275(9) -0.00576(9)

loop_
_atom_type_symbol
_atom_type_description
_atom_type_scat_dispersion_real
_atom_type_scat_dispersion_imag
_atom_type_scat_source
C C 0.003 0.002 'Clementi & Roetti 1974. Atomic Data & Nuclear Data Tables. 14, 177'
H H 0.000 0.000 'Clementi & Roetti 1974. Atomic Data & Nuclear Data Tables. 14, 177'
N N 0.007 0.003 'Clementi & Roetti 1974. Atomic Data & Nuclear Data Tables. 14, 177'
O O 0.011 0.006 'Clementi & Roetti 1974. Atomic Data & Nuclear Data Tables. 14, 177'

loop_
_geom_angle_atom_site_label_1
_geom_angle_atom_site_label_2
_geom_angle_atom_site_label_3
_geom_angle
C1 N1 C7 125.55(3)
C1 N1 C9 126.75(2)
C1 C6 N6 122.06(3)
C1 C6 C5 117.12(3)
C1 C2 C3 120.57(4)
C1 C2 H2 117.7
C2 C1 N1 118.74(3)
C2 C1 C6 121.55(3)
C2 C3 C4 118.58(4)
C2 C3 H3 121.1
H2 C2 C3 121.7
C3 C4 C5 121.08(3)
C3 C4 H4 120.2
H3 C3 C4 120.3
C4 C5 C6 121.08(3)
C4 C5 H5 120.9
H4 C4 C5 118.7
C5 C6 N6 120.74(3)
H5 C5 C6 118.0
C6 N6 H61 120.4
C6 N6 H62 116.8
C6 C1 N1 119.68(2)
H61 N6 H62 116.4
N1 C7 N2 111.50(2)
N1 C7 C71 122.59(2)
N1 C9 C8 104.20(2)
N1 C9 H9 122.4
C9 N1 C7 107.51(2)
C9 C8 N8 126.21(3)
C9 C8 N2 112.47(2)
H9 C9 C8 133.4
C8 N8 O82 118.77(3)
C8 N8 O81 117.73(3)
C8 N2 C7 104.31(2)
N8 C8 N2 121.28(3)
O81 N8 O82 123.51(3)
N2 C7 C71 125.85(3)
C7 C71 H72 109.0
C7 C71 H71 109.1
C7 C71 H73 109.8
H71 C71 H72 109.5
H71 C71 H73 109.7
H72 C71 H73 109.8
C1A N1A C7A 125.23(3)
C1A N1A C9A 126.86(3)
C1A C6A N6A 122.03(3)
C1A C6A C5A 116.82(2)
C1A C2A C3A 120.05(2)
C1A C2A H2A 117.7
C2A C1A N1A 118.69(3)
C2A C1A C6A 122.13(3)
C2A C3A C4A 118.83(3)
C2A C3A H3A 120.0
H2A C2A C3A 122.2
C3A C4A C5A 120.98(3)
C3A C4A H4A 119.9
H3A C3A C4A 121.1
C4A C5A C6A 121.16(3)
C4A C5A H5A 120.7
H4A C4A C5A 119.1
C5A C6A N6A 121.14(3)
H5A C5A C6A 118.1
C6A N6A H61A 121.1
C6A N6A H62A 117.1
C6A C1A N1A 119.11(3)
H61A N6A H62A 114.9
N1A C7A N2A 111.15(3)
N1A C7A C71A 123.31(3)
N1A C9A C8A 103.82(3)
N1A C9A H9A 120.9
C9A N1A C7A 107.91(2)
C9A C8A N8A 127.01(4)
C9A C8A N2A 112.58(3)
H9A C9A C8A 135.3
C8A N8A O82A 118.77(3)
C8A N8A O81A 117.67(3)
C8A N2A C7A 104.53(2)
N8A C8A N2A 120.40(3)
O81A N8A O82A 123.56(4)
N2A C7A C71A 125.51(3)
C7A C71A H73A 110.6
C7A C71A H72A 111.1
C7A C71A H71A 107.8
H71A C71A H73A 109.7
H71A C71A H72A 110.2
H72A C71A H73A 107.5

loop_
_geom_bond_atom_site_label_1
_geom_bond_atom_site_label_2
_geom_bond_distance
C1 N1 1.4379(3)
C1 C6 1.4053(4)
C1 C2 1.3934(4)
C2 C3 1.3908(4)
C2 H2 1.083
C3 C4 1.3966(5)
C3 H3 1.083
C4 C5 1.3870(5)
C4 H4 1.083
C5 C6 1.4104(4)
C5 H5 1.083
C6 N6 1.3714(4)
N6 H61 1.009
N6 H62 1.009
N1 C7 1.3785(4)
N1 C9 1.3694(4)
C9 C8 1.3709(4)
C9 H9 1.083
C8 N8 1.4247(4)
C8 N2 1.3661(4)
N8 O82 1.2256(4)
N8 O81 1.2328(4)
N2 C7 1.3190(3)
C7 C71 1.4793(4)
H71 C71 1.059
H72 C71 1.059
H73 C71 1.059
C1A N1A 1.4342(3)
C1A C6A 1.4031(4)
C1A C2A 1.3928(4)
C2A C3A 1.3890(4)
C2A H2A 1.083
C3A C4A 1.3969(4)
C3A H3A 1.083
C4A C5A 1.3865(4)
C4A H4A 1.083
C5A C6A 1.4087(4)
C5A H5A 1.083
C6A N6A 1.3742(4)
N6A H61A 1.009
N6A H62A 1.009
N1A C7A 1.3778(3)
N1A C9A 1.3702(4)
C9A C8A 1.3744(4)
C9A H9A 1.083
C8A N8A 1.4292(4)
C8A N2A 1.3627(4)
N8A O82A 1.2232(3)
N8A O81A 1.2373(4)
N2A C7A 1.3206(4)
C7A C71A 1.4830(4)
H71A C71A 1.059
H72A C71A 1.059
H73A C71A 1.059

loop_
_geom_hbond_atom_site_label_D
_geom_hbond_atom_site_label_H
_geom_hbond_atom_site_label_A
_geom_hbond_site_symmetry_A
_geom_hbond_distance_DH
_geom_hbond_distance_HA
_geom_hbond_distance_DA
_geom_hbond_angle_DHA
N6 H61 N2A 1_555 1.009 2.150 3.0754(4) 151.59
N6A H61A N2 1_555 1.009 2.196 3.1657(4) 160.55
N6 H62 O82 4_575 1.009 2.300 3.2087(4) 149.15
C71 H72 O82 2_645 1.059 2.552 3.1345(4) 113.89
N6A H62A O81A 2_645 1.009 2.026 3.0325(4) 174.93
C4A H4A O81 1_655 1.083 2.367 3.1770(4) 130.37
C4A H4A O81A 1_655 1.083 2.507 3.3996(4) 139.03
C9A H9A N2 2_655 1.083 2.460 3.4522(3) 151.78
C2A H2A N2A 3_675 1.083 2.440 3.4526(4) 155.10

loop_
_geom_torsion_atom_site_label_1
_geom_torsion_atom_site_label_2
_geom_torsion_atom_site_label_3
_geom_torsion_atom_site_label_4
_geom_torsion
C1 N1 C7 N2 -175.80(2)
C1 N1 C7 C71 1.75(3)
C1 N1 C9 C8 175.51(2)
C1 N1 C9 H9 -4.2
C1 C6 N6 H61 -21.9
C1 C6 N6 H62 -172.7
C1 C6 C5 C4 0.61(2)
C1 C6 C5 H5 -179.5
C1 C2 C3 C4 0.54(3)
C1 C2 C3 H3 179.4
C2 C1 N1 C7 99.67(3)
C2 C1 N1 C9 -74.60(2)
C2 C1 C6 N6 -178.18(3)
C2 C1 C6 C5 -1.32(3)
C2 C3 C4 C5 -1.24(3)
C2 C3 C4 H4 177.2
H2 C2 C1 N1 3.0
H2 C2 C1 C6 -178.9
H2 C2 C3 C4 -179.8
H2 C2 C3 H3 -0.9
C3 C2 C1 N1 -177.31(3)
C3 C2 C1 C6 0.76(3)
C3 C4 C5 C6 0.67(3)
C3 C4 C5 H5 -179.2
H3 C3 C4 C5 179.8
H3 C3 C4 H4 -1.7
C4 C5 C6 N6 177.52(3)
H4 C4 C5 C6 -177.8
H4 C4 C5 H5 2.3
C5 C6 N6 H61 161.4
C5 C6 N6 H62 10.6
C5 C6 C1 N1 176.74(2)
H5 C5 C6 N6 -2.6
C6 C1 N1 C7 -78.44(2)
C6 C1 N1 C9 107.29(3)
N6 C6 C1 N1 -0.12(2)
N1 C7 N2 C8 0.54(2)
N1 C7 C71 H72 -71.0
N1 C7 C71 H71 169.5
N1 C7 C71 H73 49.3
N1 C9 C8 N8 -178.07(2)
N1 C9 C8 N2 -0.08(2)
C9 N1 C7 N2 -0.61(2)
C9 N1 C7 C71 176.94(2)
C9 C8 N8 O82 176.29(3)
C9 C8 N8 O81 -3.19(3)
C9 C8 N2 C7 -0.28(2)
H9 C9 N1 C7 -179.3
H9 C9 C8 N8 1.6
H9 C9 C8 N2 179.6
C8 N2 C7 C71 -176.92(2)
C8 C9 N1 C7 0.40(2)
N8 C8 N2 C7 177.82(2)
O81 N8 C8 N2 178.98(3)
O82 N8 C8 N2 -1.54(3)
N2 C7 C71 H72 106.2
N2 C7 C71 H71 -13.3
N2 C7 C71 H73 -133.5
C1A N1A C7A N2A 179.87(2)
C1A N1A C7A C71A -1.89(2)
C1A N1A C9A C8A 179.83(2)
C1A N1A C9A H9A -0.7
C1A C6A N6A H61A 13.3
C1A C6A N6A H62A 162.7
C1A C6A C5A C4A 1.55(2)
C1A C6A C5A H5A -177.0
C1A C2A C3A C4A 0.92(3)
C1A C2A C3A H3A 179.4
C2A C1A N1A C7A 76.61(2)
C2A C1A N1A C9A -103.08(3)
C2A C1A C6A N6A 178.85(3)
C2A C1A C6A C5A -0.17(2)
C2A C3A C4A C5A 0.44(3)
C2A C3A C4A H4A 179.4
H2A C2A C1A N1A 0.0
H2A C2A C1A C6A 176.9
H2A C2A C3A C4A -177.0
H2A C2A C3A H3A 1.6
C3A C2A C1A N1A -178.00(3)
C3A C2A C1A C6A -1.06(3)
C3A C4A C5A C6A -1.72(3)
C3A C4A C5A H5A 176.8
H3A C3A C4A C5A -178.1
H3A C3A C4A H4A 0.9
C4A C5A C6A N6A -177.49(3)
H4A C4A C5A C6A 179.3
H4A C4A C5A H5A -2.2
C5A C6A N6A H61A -167.7
C5A C6A N6A H62A -18.3
C5A C6A C1A N1A 176.75(2)
H5A C5A C6A N6A 4.0
C6A C1A N1A C7A -100.42(2)
C6A C1A N1A C9A 79.88(2)
N6A C6A C1A N1A -4.22(2)
N1A C7A N2A C8A 0.51(2)
N1A C7A C71A H73A 56.4
N1A C7A C71A H72A -62.9
N1A C7A C71A H71A 176.3
N1A C9A C8A N8A -178.34(2)
N1A C9A C8A N2A 0.23(2)
C9A N1A C7A N2A -0.39(2)
C9A N1A C7A C71A 177.85(2)
C9A C8A N8A O82A -177.83(3)
C9A C8A N8A O81A 2.32(3)
C9A C8A N2A C7A -0.46(2)
H9A C9A N1A C7A 179.6
H9A C9A C8A N8A 2.3
H9A C9A C8A N2A -179.2
C8A N2A C7A C71A -177.69(2)
C8A C9A N1A C7A 0.09(2)
N8A C8A N2A C7A 178.22(2)
O81A N8A C8A N2A -176.15(3)
O82A N8A C8A N2A 3.70(3)
N2A C7A C71A H73A -125.6
N2A C7A C71A H72A 115.1
N2A C7A C71A H71A -5.7

loop_
_cod_related_entry_id
_cod_related_entry_database
_cod_related_entry_code
1 ChemSpider 2114523
